data_7114676
loop_
_publ_author_name
'Ito, Shigekazu'
'Yoshifuji, Masaaki'

_publ_section_title
;
 Preparation of carbonyltungsten(0) complexes of
 2-chloro-3,3-diphenyl-1-(2,4,6-tri-tert-butylphenyl)-1,3-diphosphapropene
;
_journal_issue 13
_journal_name_full 'Chemical Communications'
_journal_page_first 1208
_journal_paper_doi 10.1039/b102810n
_journal_year 2001
_chemical_formula_moiety 'C35 H39 Cl O4 P2 W '
_chemical_formula_sum 'C35 H39 Cl O4 P2 W'
_chemical_formula_weight 804.94
_space_group_IT_number 19
_symmetry_cell_setting orthorhombic
_symmetry_Int_Tables_number 19
_symmetry_space_group_name_Hall 'P 2ac 2ab'
_symmetry_space_group_name_H-M 'P 21 21 21'
_cell_angle_alpha 90
_cell_angle_beta 90
_cell_angle_gamma 90
_cell_formula_units_Z 4
_cell_length_a 16.687(2)
_cell_length_b 21.984(3)
_cell_length_c 9.310(3)
_cell_measurement_temperature 125.2
_cell_volume 3415.3(13)
_computing_cell_refinement PROCESS
_computing_data_collection PROCESS
_computing_data_reduction 'teXsan Ver. 1.10'
_computing_publication_material 'teXsan Ver. 1.10'
_computing_structure_refinement 'teXsan Ver. 1.10'
_computing_structure_solution SIR92
_diffrn_detector_area_resol_mean 0.010000
_diffrn_measured_fraction_theta_full 0.9735
_diffrn_measured_fraction_theta_max 0.9735
_diffrn_measurement_device_type 'Rigaku RAXIS-IV Imaging Plate'
_diffrn_measurement_method \w
_diffrn_radiation_type 'Mo K\a'
_diffrn_radiation_wavelength 0.7107
_diffrn_reflns_av_R_equivalents 0.070
_diffrn_reflns_limit_h_max 19
_diffrn_reflns_limit_h_min 0
_diffrn_reflns_limit_k_max 26
_diffrn_reflns_limit_k_min 0
_diffrn_reflns_limit_l_max 11
_diffrn_reflns_limit_l_min 0
_diffrn_reflns_number 3318
_diffrn_reflns_theta_full 25.01
_diffrn_reflns_theta_max 25.01
_exptl_absorpt_coefficient_mu 3.594
_exptl_absorpt_correction_type none
_exptl_crystal_colour red
_exptl_crystal_density_diffrn 1.565
_exptl_crystal_density_method 'not measured'
_exptl_crystal_description prism
_exptl_crystal_size_max 0.250
_exptl_crystal_size_mid 0.200
_exptl_crystal_size_min 0.150
_refine_diff_density_max 1.87
_refine_diff_density_min -2.52
_refine_ls_abs_structure_Flack 0.51(2)
_refine_ls_extinction_method none
_refine_ls_goodness_of_fit_ref 1.274
_refine_ls_hydrogen_treatment noref
_refine_ls_number_parameters 389
_refine_ls_number_reflns 3132
_refine_ls_R_factor_gt 0.0489
_refine_ls_shift/su_max 0.2859
_refine_ls_structure_factor_coef Fsqd
_refine_ls_weighting_details 'w = 1/[\s^2^(Fo^2^) + (0.05000(Max(Fo^2^,0) + 2Fc^2^)/3)^2^]'
_refine_ls_weighting_scheme calc
_refine_ls_wR_factor_ref 0.1100
_reflns_number_gt 3132
_reflns_number_total 3309
_reflns_threshold_expression F^2^>2.0\s(F^2^)
_cod_data_source_file b102810n.txt
_cod_data_source_block PCP
_cod_original_cell_volume 3415(1)
_cod_original_sg_symbol_H-M 'P 21 21 21   '
_cod_original_formula_sum 'C35 H39 Cl O4 P2 W '
_cod_database_code 7114676

loop_
_symmetry_equiv_pos_as_xyz
x,y,z
1/2-x,-y,1/2+z
1/2+x,1/2-y,-z
-x,1/2+y,1/2-z

loop_
_atom_site_label
_atom_site_type_symbol
_atom_site_fract_x
_atom_site_fract_y
_atom_site_fract_z
_atom_site_U_iso_or_equiv
_atom_site_adp_type
_atom_site_occupancy
_atom_site_calc_flag
W(1) W 0.27103(2) 0.19763(1) 0.50048(5) 0.01866(10) Uani 1.00 d
Cl(1) Cl 0.1884(1) 0.18209(9) -0.0066(3) 0.0273(5) Uani 1.00 d
P(1) P 0.2402(1) 0.2489(1) 0.2687(2) 0.0166(5) Uani 1.00 d
P(2) P 0.2220(1) 0.1279(1) 0.3035(3) 0.0180(6) Uani 1.00 d
O(1) O 0.3503(5) 0.2997(3) 0.6879(9) 0.048(2) Uani 1.00 d
O(2) O 0.3025(4) 0.0983(3) 0.7358(8) 0.034(2) Uani 1.00 d
O(3) O 0.1075(5) 0.2275(4) 0.6615(8) 0.043(2) Uani 1.00 d
O(4) O 0.4467(4) 0.1655(4) 0.3838(8) 0.044(2) Uani 1.00 d
C(1) C 0.2167(5) 0.1887(4) 0.1712(9) 0.019(2) Uani 1.00 d
C(2) C 0.3210(6) 0.2618(4) 0.6195(10) 0.025(2) Uani 1.00 d
C(3) C 0.2893(6) 0.1355(4) 0.650(1) 0.024(2) Uani 1.00 d
C(4) C 0.1644(6) 0.2167(4) 0.5979(10) 0.023(2) Uani 1.00 d
C(5) C 0.3851(6) 0.1780(5) 0.421(1) 0.026(2) Uani 1.00 d
C(6) C 0.2312(5) 0.3163(4) 0.1568(10) 0.018(2) Uani 1.00 d
C(7) C 0.2966(5) 0.3409(4) 0.0820(10) 0.018(2) Uani 1.00 d
C(8) C 0.2816(5) 0.3821(4) -0.0277(9) 0.018(2) Uani 1.00 d
C(9) C 0.2057(6) 0.4009(4) -0.064(1) 0.022(2) Uani 1.00 d
C(10) C 0.1422(5) 0.3801(4) 0.017(1) 0.025(2) Uani 1.00 d
C(11) C 0.1515(5) 0.3393(4) 0.132(1) 0.021(2) Uani 1.00 d
C(12) C 0.3847(5) 0.3244(4) 0.117(1) 0.018(2) Uani 1.00 d
C(13) C 0.4012(6) 0.3343(4) 0.278(1) 0.026(2) Uani 1.00 d
C(14) C 0.4046(6) 0.2580(4) 0.074(1) 0.027(2) Uani 1.00 d
C(15) C 0.4444(5) 0.3648(4) 0.037(1) 0.028(3) Uani 1.00 d
C(16) C 0.1895(8) 0.4422(5) -0.194(1) 0.046(3) Uani 1.00 d
C(17) C 0.220(2) 0.4117(8) -0.323(2) 0.156(10) Uani 1.00 d
C(18) C 0.239(1) 0.4961(8) -0.183(3) 0.126(7) Uani 1.00 d
C(19) C 0.1119(10) 0.461(1) -0.211(3) 0.23(1) Uani 1.00 d
C(20) C 0.0793(5) 0.3294(4) 0.231(1) 0.022(2) Uani 1.00 d
C(21) C 0.0038(5) 0.3633(4) 0.180(1) 0.032(3) Uani 1.00 d
C(22) C 0.0532(5) 0.2635(4) 0.253(1) 0.028(3) Uani 1.00 d
C(23) C 0.1029(6) 0.3550(5) 0.381(1) 0.033(3) Uani 1.00 d
C(24) C 0.2930(6) 0.0700(4) 0.2440(10) 0.021(2) Uani 1.00 d
C(25) C 0.3088(6) 0.0230(4) 0.3416(10) 0.024(2) Uani 1.00 d
C(26) C 0.3628(6) -0.0218(5) 0.306(1) 0.031(3) Uani 1.00 d
C(27) C 0.4017(6) -0.0191(4) 0.178(1) 0.026(2) Uani 1.00 d
C(28) C 0.3865(6) 0.0263(5) 0.082(1) 0.031(3) Uani 1.00 d
C(29) C 0.3321(6) 0.0701(4) 0.114(1) 0.026(2) Uani 1.00 d
C(30) C 0.1256(5) 0.0904(4) 0.291(1) 0.020(2) Uani 1.00 d
C(31) C 0.0616(5) 0.1105(4) 0.376(1) 0.023(2) Uani 1.00 d
C(32) C -0.0147(5) 0.0829(4) 0.363(1) 0.026(2) Uani 1.00 d
C(33) C -0.0252(6) 0.0350(5) 0.265(1) 0.031(3) Uani 1.00 d
C(34) C 0.0383(6) 0.0151(5) 0.183(1) 0.031(3) Uani 1.00 d
C(35) C 0.1125(6) 0.0421(4) 0.196(1) 0.022(2) Uani 1.00 d
H(1) H 0.3273 0.3976 -0.0800 0.0197 Uiso 1.00 calc
H(2) H 0.0900 0.3952 0.0012 0.0258 Uiso 1.00 calc
H(3) H 0.3947 0.3771 0.3004 0.0291 Uiso 1.00 calc
H(4) H 0.3646 0.3118 0.3331 0.0291 Uiso 1.00 calc
H(5) H 0.4545 0.3231 0.2997 0.0291 Uiso 1.00 calc
H(6) H 0.3700 0.2315 0.1215 0.0327 Uiso 1.00 calc
H(7) H 0.4591 0.2499 0.1019 0.0327 Uiso 1.00 calc
H(8) H 0.4003 0.2538 -0.0269 0.0327 Uiso 1.00 calc
H(9) H 0.4979 0.3535 0.0637 0.0315 Uiso 1.00 calc
H(10) H 0.4386 0.3597 -0.0638 0.0315 Uiso 1.00 calc
H(11) H 0.4363 0.4064 0.0612 0.0315 Uiso 1.00 calc
H(12) H 0.2198 0.5227 -0.0803 0.0852 Uiso 1.00 calc
H(13) H 0.2941 0.4957 -0.1576 0.0852 Uiso 1.00 calc
H(14) H 0.2299 0.5308 -0.2449 0.0852 Uiso 1.00 calc
H(15) H 0.2910 0.4055 -0.3079 0.1049 Uiso 1.00 calc
H(16) H 0.2322 0.4388 -0.4104 0.1049 Uiso 1.00 calc
H(17) H 0.2114 0.3744 -0.3530 0.1049 Uiso 1.00 calc
H(18) H 0.1023 0.4809 -0.3167 0.1245 Uiso 1.00 calc
H(19) H 0.0755 0.4198 -0.2483 0.1245 Uiso 1.00 calc
H(20) H 0.0790 0.4783 -0.1555 0.1245 Uiso 1.00 calc
H(21) H 0.0164 0.4048 0.1667 0.0387 Uiso 1.00 calc
H(22) H -0.0138 0.3459 0.0924 0.0387 Uiso 1.00 calc
H(23) H -0.0370 0.3593 0.2506 0.0387 Uiso 1.00 calc
H(24) H 0.0346 0.2470 0.1634 0.0338 Uiso 1.00 calc
H(25) H 0.0103 0.2614 0.3206 0.0338 Uiso 1.00 calc
H(26) H 0.0967 0.2398 0.2863 0.0338 Uiso 1.00 calc
H(27) H 0.0587 0.3492 0.4463 0.0414 Uiso 1.00 calc
H(28) H 0.1478 0.3334 0.4166 0.0414 Uiso 1.00 calc
H(29) H 0.1144 0.3967 0.3738 0.0414 Uiso 1.00 calc
H(30) H 0.2799 0.0217 0.4327 0.0295 Uiso 1.00 calc
H(31) H 0.3746 -0.0552 0.3723 0.0353 Uiso 1.00 calc
H(32) H 0.4400 -0.0501 0.1540 0.0308 Uiso 1.00 calc
H(33) H 0.4153 0.0283 -0.0067 0.0356 Uiso 1.00 calc
H(34) H 0.3198 0.1003 0.0439 0.0341 Uiso 1.00 calc
H(35) H 0.0693 0.1432 0.4416 0.0288 Uiso 1.00 calc
H(36) H -0.0586 0.0978 0.4182 0.0351 Uiso 1.00 calc
H(37) H -0.0758 0.0144 0.2620 0.0390 Uiso 1.00 calc
H(38) H 0.0303 -0.0162 0.1159 0.0357 Uiso 1.00 calc
H(39) H 0.1554 0.0282 0.1390 0.0303 Uiso 1.00 calc

loop_
_atom_site_aniso_label
_atom_site_aniso_U_11
_atom_site_aniso_U_22
_atom_site_aniso_U_33
_atom_site_aniso_U_12
_atom_site_aniso_U_13
_atom_site_aniso_U_23
W(1) 0.0199(2) 0.0247(2) 0.0115(2) -0.0014(1) 0.0003(3) -0.0008(2)
Cl(1) 0.041(1) 0.0270(10) 0.0137(10) -0.0005(10) -0.008(2) -0.001(1)
P(1) 0.018(1) 0.019(1) 0.013(1) 0.0015(10) -0.0008(10) 0.0005(9)
P(2) 0.020(1) 0.023(1) 0.012(1) 0.0002(10) -0.0004(10) 0.0005(9)
O(1) 0.059(5) 0.038(4) 0.046(5) -0.021(4) -0.011(5) -0.024(4)
O(2) 0.036(4) 0.034(4) 0.032(4) 0.004(4) -0.005(4) 0.020(3)
O(3) 0.033(4) 0.066(5) 0.029(4) -0.003(4) 0.016(3) -0.013(4)
O(4) 0.020(3) 0.083(6) 0.029(4) -0.001(4) 0.006(3) 0.001(5)
C(1) 0.021(4) 0.023(3) 0.011(3) -0.010(4) 0.002(4) -0.001(2)
C(2) 0.033(5) 0.030(5) 0.013(4) -0.009(4) 0.002(4) 0.002(3)
C(3) 0.026(5) 0.019(4) 0.027(5) 0.003(4) -0.003(4) 0.000(3)
C(4) 0.028(4) 0.029(5) 0.012(5) -0.007(4) 0.002(3) -0.004(4)
C(5) 0.027(4) 0.039(5) 0.012(5) 0.004(5) 0.006(4) 0.011(5)
C(6) 0.019(3) 0.023(4) 0.012(4) 0.009(4) 0.001(3) 0.000(3)
C(7) 0.020(3) 0.021(4) 0.013(4) 0.001(3) -0.001(3) -0.003(3)
C(8) 0.023(3) 0.016(4) 0.016(6) -0.003(3) 0.007(4) 0.002(4)
C(9) 0.027(4) 0.018(4) 0.022(4) 0.007(4) 0.001(4) -0.005(4)
C(10) 0.019(4) 0.022(4) 0.035(6) 0.004(3) 0.002(5) -0.004(4)
C(11) 0.014(3) 0.027(5) 0.023(5) -0.004(4) -0.002(4) -0.010(4)
C(12) 0.019(4) 0.020(4) 0.015(4) -0.003(3) -0.001(4) 0.004(4)
C(13) 0.028(5) 0.033(5) 0.016(4) -0.020(5) -0.006(4) 0.006(5)
C(14) 0.031(5) 0.027(4) 0.023(5) 0.022(5) 0.003(5) -0.001(5)
C(15) 0.020(4) 0.036(5) 0.027(7) -0.006(4) 0.011(4) 0.010(4)
C(16) 0.062(6) 0.042(5) 0.035(5) 0.019(5) -0.022(6) 0.020(5)
C(17) 0.36(4) 0.09(1) 0.019(7) 0.10(2) 0.00(1) -0.016(8)
C(18) 0.11(1) 0.10(1) 0.17(2) -0.09(1) -0.10(1) 0.11(1)
C(19) 0.050(8) 0.33(3) 0.30(3) 0.08(1) 0.06(2) 0.30(3)
C(20) 0.016(4) 0.023(4) 0.027(5) -0.005(4) 0.001(4) 0.001(4)
C(21) 0.017(4) 0.027(5) 0.051(8) 0.007(4) 0.012(5) 0.006(6)
C(22) 0.016(4) 0.022(4) 0.047(7) -0.006(4) 0.008(5) 0.001(5)
C(23) 0.027(5) 0.045(6) 0.027(5) -0.007(5) 0.007(5) -0.010(5)
C(24) 0.024(5) 0.025(4) 0.014(4) 0.006(3) 0.004(4) 0.000(3)
C(25) 0.035(5) 0.017(4) 0.020(5) -0.004(4) 0.008(5) -0.001(3)
C(26) 0.036(6) 0.028(5) 0.028(5) 0.015(5) -0.003(4) 0.006(5)
C(27) 0.026(5) 0.017(4) 0.035(5) 0.012(4) 0.006(4) -0.012(4)
C(28) 0.039(6) 0.036(5) 0.018(5) 0.013(4) 0.006(5) -0.006(4)
C(29) 0.035(5) 0.030(5) 0.015(4) 0.001(4) 0.010(4) 0.003(4)
C(30) 0.025(3) 0.021(4) 0.015(4) -0.007(3) -0.003(4) 0.004(3)
C(31) 0.018(4) 0.029(5) 0.022(5) -0.009(4) -0.004(4) 0.003(4)
C(32) 0.010(4) 0.035(5) 0.034(6) 0.004(4) 0.001(4) 0.002(4)
C(33) 0.034(5) 0.036(5) 0.023(6) -0.003(5) -0.009(4) 0.010(4)
C(34) 0.030(4) 0.040(6) 0.024(6) -0.013(4) -0.009(4) 0.008(5)
C(35) 0.031(4) 0.012(4) 0.024(5) -0.004(4) -0.011(5) 0.006(4)

loop_
_atom_type_symbol
_atom_type_description
_atom_type_scat_dispersion_real
_atom_type_scat_dispersion_imag
_atom_type_scat_source
C C 0.003 0.002
;International Tables for Crystallography
(1992, Vol. C, Tables 4.2.6.8 and 6.1.1.1)
;
H H 0.000 0.000
;International Tables for Crystallography
(1992, Vol. C, Table 6.1.1.2)
;
Cl Cl 0.148 0.159
;International Tables for Crystallography
(1992, Vol. C, Tables 4.2.6.8 and 6.1.1.1)
;
O O 0.011 0.006
;International Tables for Crystallography
(1992, Vol. C, Tables 4.2.6.8 and 6.1.1.1)
;
P P 0.102 0.094
;International Tables for Crystallography
(1992, Vol. C, Tables 4.2.6.8 and 6.1.1.1)
;
W W -0.849 6.872
;International Tables for Crystallography
(1992, Vol. C, Tables 4.2.6.8 and 6.1.1.1)
;

loop_
_geom_angle_atom_site_label_1
_geom_angle_atom_site_label_2
_geom_angle_atom_site_label_3
_geom_angle
_geom_angle_site_symmetry_2
_geom_angle_site_symmetry_3
_geom_angle_publ_flag
P(1) W(1) P(2) 65.05(8) 1_555 1_555 yes
P(1) W(1) C(2) 104.5(3) 1_555 1_555 yes
P(1) W(1) C(3) 163.2(3) 1_555 1_555 yes
P(1) W(1) C(4) 96.4(3) 1_555 1_555 yes
P(1) W(1) C(5) 88.6(3) 1_555 1_555 yes
P(2) W(1) C(2) 167.4(3) 1_555 1_555 yes
P(2) W(1) C(3) 98.3(3) 1_555 1_555 yes
P(2) W(1) C(4) 99.5(3) 1_555 1_555 yes
P(2) W(1) C(5) 85.1(3) 1_555 1_555 yes
C(2) W(1) C(3) 91.8(4) 1_555 1_555 yes
C(2) W(1) C(4) 88.4(4) 1_555 1_555 yes
C(2) W(1) C(5) 87.7(5) 1_555 1_555 yes
C(3) W(1) C(4) 87.9(4) 1_555 1_555 yes
C(3) W(1) C(5) 88.0(4) 1_555 1_555 yes
C(4) W(1) C(5) 174.3(4) 1_555 1_555 yes
W(1) P(1) C(1) 99.4(4) 1_555 1_555 yes
W(1) P(1) C(6) 152.0(3) 1_555 1_555 yes
C(1) P(1) C(6) 108.6(5) 1_555 1_555 yes
W(1) P(2) C(1) 93.5(3) 1_555 1_555 yes
W(1) P(2) C(24) 115.6(4) 1_555 1_555 yes
W(1) P(2) C(30) 127.6(4) 1_555 1_555 yes
C(1) P(2) C(24) 109.7(5) 1_555 1_555 yes
C(1) P(2) C(30) 104.5(5) 1_555 1_555 yes
C(24) P(2) C(30) 103.9(5) 1_555 1_555 yes
Cl(1) C(1) P(1) 131.2(6) 1_555 1_555 yes
Cl(1) C(1) P(2) 126.8(6) 1_555 1_555 yes
P(1) C(1) P(2) 101.8(5) 1_555 1_555 yes
W(1) C(2) O(1) 179.3(9) 1_555 1_555 yes
W(1) C(3) O(2) 177.5(10) 1_555 1_555 yes
W(1) C(4) O(3) 175.1(10) 1_555 1_555 yes
W(1) C(5) O(4) 176(1) 1_555 1_555 yes
P(1) C(6) C(7) 122.3(7) 1_555 1_555 yes
P(1) C(6) C(11) 117.0(8) 1_555 1_555 yes
C(7) C(6) C(11) 120.2(9) 1_555 1_555 yes
C(6) C(7) C(8) 118.5(9) 1_555 1_555 yes
C(6) C(7) C(12) 123.0(9) 1_555 1_555 yes
C(8) C(7) C(12) 118.6(9) 1_555 1_555 yes
C(7) C(8) C(9) 123.0(9) 1_555 1_555 yes
C(8) C(9) C(10) 118.1(9) 1_555 1_555 yes
C(8) C(9) C(16) 122(1) 1_555 1_555 yes
C(10) C(9) C(16) 119(1) 1_555 1_555 yes
C(9) C(10) C(11) 123.0(10) 1_555 1_555 yes
C(6) C(11) C(10) 116.7(9) 1_555 1_555 yes
C(6) C(11) C(20) 125.4(10) 1_555 1_555 yes
C(10) C(11) C(20) 117.4(9) 1_555 1_555 yes
C(7) C(12) C(13) 109.9(9) 1_555 1_555 yes
C(7) C(12) C(14) 111.7(9) 1_555 1_555 yes
C(7) C(12) C(15) 112.3(8) 1_555 1_555 yes
C(13) C(12) C(14) 110.4(9) 1_555 1_555 yes
C(13) C(12) C(15) 106.1(9) 1_555 1_555 yes
C(14) C(12) C(15) 106.3(9) 1_555 1_555 yes
C(9) C(16) C(17) 108(1) 1_555 1_555 yes
C(9) C(16) C(18) 109(1) 1_555 1_555 yes
C(9) C(16) C(19) 115(1) 1_555 1_555 yes
C(17) C(16) C(18) 103(1) 1_555 1_555 yes
C(17) C(16) C(19) 111(2) 1_555 1_555 yes
C(18) C(16) C(19) 107(1) 1_555 1_555 yes
C(11) C(20) C(21) 112.8(9) 1_555 1_555 yes
C(11) C(20) C(22) 115.9(9) 1_555 1_555 yes
C(11) C(20) C(23) 106.8(8) 1_555 1_555 yes
C(21) C(20) C(22) 105.4(8) 1_555 1_555 yes
C(21) C(20) C(23) 108.2(9) 1_555 1_555 yes
C(22) C(20) C(23) 107.4(10) 1_555 1_555 yes
P(2) C(24) C(25) 116.1(8) 1_555 1_555 yes
P(2) C(24) C(29) 125.0(9) 1_555 1_555 yes
C(25) C(24) C(29) 118.9(10) 1_555 1_555 yes
C(24) C(25) C(26) 119(1) 1_555 1_555 yes
C(25) C(26) C(27) 119(1) 1_555 1_555 yes
C(26) C(27) C(28) 121.2(10) 1_555 1_555 yes
C(27) C(28) C(29) 120(1) 1_555 1_555 yes
C(24) C(29) C(28) 120(1) 1_555 1_555 yes
P(2) C(30) C(31) 119.9(8) 1_555 1_555 yes
P(2) C(30) C(35) 121.6(9) 1_555 1_555 yes
C(31) C(30) C(35) 118.5(10) 1_555 1_555 yes
C(30) C(31) C(32) 120.2(10) 1_555 1_555 yes
C(31) C(32) C(33) 119(1) 1_555 1_555 yes
C(32) C(33) C(34) 120(1) 1_555 1_555 yes
C(33) C(34) C(35) 120(1) 1_555 1_555 yes
C(30) C(35) C(34) 121(1) 1_555 1_555 yes

loop_
_geom_bond_atom_site_label_1
_geom_bond_atom_site_label_2
_geom_bond_distance
_geom_bond_publ_flag
W(1) P(1) 2.489(3) yes
W(1) P(2) 2.526(3) yes
W(1) C(2) 1.98(1) yes
W(1) C(3) 1.98(1) yes
W(1) C(4) 2.04(1) yes
W(1) C(5) 2.09(1) yes
Cl(1) C(1) 1.73(1) yes
P(1) C(1) 1.651(10) yes
P(1) C(6) 1.82(1) yes
P(2) C(1) 1.82(1) yes
P(2) C(24) 1.83(1) yes
P(2) C(30) 1.81(1) yes
O(1) C(2) 1.16(1) yes
O(2) C(3) 1.16(1) yes
O(3) C(4) 1.14(1) yes
O(4) C(5) 1.12(1) yes
C(6) C(7) 1.40(1) yes
C(6) C(11) 1.44(1) yes
C(7) C(8) 1.39(1) yes
C(7) C(12) 1.55(1) yes
C(8) C(9) 1.37(1) yes
C(9) C(10) 1.38(2) yes
C(9) C(16) 1.53(2) yes
C(10) C(11) 1.40(2) yes
C(11) C(20) 1.53(1) yes
C(12) C(13) 1.54(1) yes
C(12) C(14) 1.55(1) yes
C(12) C(15) 1.53(1) yes
C(16) C(17) 1.47(2) yes
C(16) C(18) 1.45(2) yes
C(16) C(19) 1.37(2) yes
C(20) C(21) 1.54(1) yes
C(20) C(22) 1.53(1) yes
C(20) C(23) 1.55(2) yes
C(24) C(25) 1.40(1) yes
C(24) C(29) 1.38(1) yes
C(25) C(26) 1.37(1) yes
C(26) C(27) 1.36(2) yes
C(27) C(28) 1.37(2) yes
C(28) C(29) 1.35(1) yes
C(30) C(31) 1.40(1) yes
C(30) C(35) 1.40(1) yes
C(31) C(32) 1.41(1) yes
C(32) C(33) 1.40(2) yes
C(33) C(34) 1.38(2) yes
C(34) C(35) 1.38(2) yes

loop_
_geom_contact_atom_site_label_1
_geom_contact_atom_site_label_2
_geom_contact_distance
_geom_contact_site_symmetry_2
W(1) P(2) 2.526(3) .
Cl(1) O(3) 3.516(10) 1_554
Cl(1) O(2) 3.573(9) 1_554
O(1) C(17) 3.29(3) 1_556
O(1) C(8) 3.41(1) 1_556
O(1) C(32) 3.46(1) 3_556
O(2) C(26) 3.30(2) 2_555
O(2) C(25) 3.40(1) 2_555
O(2) C(35) 3.42(1) 2_555
O(2) C(21) 3.55(1) 3_556
O(3) O(4) 3.59(1) 3_456
O(4) C(23) 3.43(1) 3_556
C(27) C(31) 3.52(2) 2_554

loop_
_geom_torsion_atom_site_label_1
_geom_torsion_atom_site_label_2
_geom_torsion_atom_site_label_3
_geom_torsion_atom_site_label_4
_geom_torsion
_geom_torsion_site_symmetry_1
_geom_torsion_site_symmetry_2
_geom_torsion_site_symmetry_3
_geom_torsion_site_symmetry_4
_geom_torsion_publ_flag
W(1) P(1) C(1) Cl(1) -179.1(7) 1_555 1_555 1_555 1_555 yes
W(1) P(1) C(1) P(2) 4.3(5) 1_555 1_555 1_555 1_555 yes
W(1) P(1) C(6) C(7) 85(1) 1_555 1_555 1_555 1_555 yes
W(1) P(1) C(6) C(11) -102.2(10) 1_555 1_555 1_555 1_555 yes
W(1) P(2) C(1) Cl(1) 179.0(7) 1_555 1_555 1_555 1_555 yes
W(1) P(2) C(1) P(1) -4.2(5) 1_555 1_555 1_555 1_555 yes
W(1) P(2) C(24) C(25) 70.2(9) 1_555 1_555 1_555 1_555 yes
W(1) P(2) C(24) C(29) -108.7(10) 1_555 1_555 1_555 1_555 yes
W(1) P(2) C(30) C(31) 17(1) 1_555 1_555 1_555 1_555 yes
W(1) P(2) C(30) C(35) -164.6(7) 1_555 1_555 1_555 1_555 yes
Cl(1) C(1) P(1) C(6) 0.6(9) 1_555 1_555 1_555 1_555 yes
Cl(1) C(1) P(2) C(24) 60.2(8) 1_555 1_555 1_555 1_555 yes
Cl(1) C(1) P(2) C(30) -50.6(8) 1_555 1_555 1_555 1_555 yes
P(1) W(1) P(2) C(1) 3.0(3) 1_555 1_555 1_555 1_555 yes
P(1) W(1) P(2) C(24) 116.9(4) 1_555 1_555 1_555 1_555 yes
P(1) W(1) P(2) C(30) -108.3(4) 1_555 1_555 1_555 1_555 yes
P(1) W(1) C(2) O(1) -16(86) 1_555 1_555 1_555 1_555 yes
P(1) W(1) C(3) O(2) 65(21) 1_555 1_555 1_555 1_555 yes
P(1) W(1) C(4) O(3) -149(11) 1_555 1_555 1_555 1_555 yes
P(1) W(1) C(5) O(4) -163(19) 1_555 1_555 1_555 1_555 yes
P(1) C(1) P(2) C(24) -123.0(5) 1_555 1_555 1_555 1_555 yes
P(1) C(1) P(2) C(30) 126.1(5) 1_555 1_555 1_555 1_555 yes
P(1) C(6) C(7) C(8) 163.9(8) 1_555 1_555 1_555 1_555 yes
P(1) C(6) C(7) C(12) -16(1) 1_555 1_555 1_555 1_555 yes
P(1) C(6) C(11) C(10) -163.3(8) 1_555 1_555 1_555 1_555 yes
P(1) C(6) C(11) C(20) 25(1) 1_555 1_555 1_555 1_555 yes
P(2) W(1) P(1) C(1) -3.3(4) 1_555 1_555 1_555 1_555 yes
P(2) W(1) P(1) C(6) 177.2(7) 1_555 1_555 1_555 1_555 yes
P(2) W(1) C(2) O(1) 16(87) 1_555 1_555 1_555 1_555 yes
P(2) W(1) C(3) O(2) 71(21) 1_555 1_555 1_555 1_555 yes
P(2) W(1) C(4) O(3) 145(11) 1_555 1_555 1_555 1_555 yes
P(2) W(1) C(5) O(4) -98(19) 1_555 1_555 1_555 1_555 yes
P(2) C(1) P(1) C(6) -176.0(5) 1_555 1_555 1_555 1_555 yes
P(2) C(24) C(25) C(26) -178.7(9) 1_555 1_555 1_555 1_555 yes
P(2) C(24) C(29) C(28) 177.1(9) 1_555 1_555 1_555 1_555 yes
P(2) C(30) C(31) C(32) 177.6(9) 1_555 1_555 1_555 1_555 yes
P(2) C(30) C(35) C(34) -177.6(9) 1_555 1_555 1_555 1_555 yes
O(1) C(2) W(1) C(3) 159(86) 1_555 1_555 1_555 1_555 yes
O(1) C(2) W(1) C(4) -112(86) 1_555 1_555 1_555 1_555 yes
O(1) C(2) W(1) C(5) 71(86) 1_555 1_555 1_555 1_555 yes
O(2) C(3) W(1) C(2) -100(21) 1_555 1_555 1_555 1_555 yes
O(2) C(3) W(1) C(4) 171(21) 1_555 1_555 1_555 1_555 yes
O(2) C(3) W(1) C(5) -12(21) 1_555 1_555 1_555 1_555 yes
O(3) C(4) W(1) C(2) -44(11) 1_555 1_555 1_555 1_555 yes
O(3) C(4) W(1) C(3) 47(11) 1_555 1_555 1_555 1_555 yes
O(3) C(4) W(1) C(5) 2(14) 1_555 1_555 1_555 1_555 yes
O(4) C(5) W(1) C(2) 91(19) 1_555 1_555 1_555 1_555 yes
O(4) C(5) W(1) C(3) 0(19) 1_555 1_555 1_555 1_555 yes
O(4) C(5) W(1) C(4) 44(21) 1_555 1_555 1_555 1_555 yes
C(1) P(1) W(1) C(2) 169.2(5) 1_555 1_555 1_555 1_555 yes
C(1) P(1) W(1) C(3) 3(1) 1_555 1_555 1_555 1_555 yes
C(1) P(1) W(1) C(4) -100.8(5) 1_555 1_555 1_555 1_555 yes
C(1) P(1) W(1) C(5) 81.9(5) 1_555 1_555 1_555 1_555 yes
C(1) P(1) C(6) C(7) -93.6(9) 1_555 1_555 1_555 1_555 yes
C(1) P(1) C(6) C(11) 78.3(9) 1_555 1_555 1_555 1_555 yes
C(1) P(2) W(1) C(2) -32(1) 1_555 1_555 1_555 1_555 yes
C(1) P(2) W(1) C(3) -175.1(5) 1_555 1_555 1_555 1_555 yes
C(1) P(2) W(1) C(4) 95.7(5) 1_555 1_555 1_555 1_555 yes
C(1) P(2) W(1) C(5) -87.8(4) 1_555 1_555 1_555 1_555 yes
C(1) P(2) C(24) C(25) 174.3(8) 1_555 1_555 1_555 1_555 yes
C(1) P(2) C(24) C(29) -4(1) 1_555 1_555 1_555 1_555 yes
C(1) P(2) C(30) C(31) -89.0(9) 1_555 1_555 1_555 1_555 yes
C(1) P(2) C(30) C(35) 89.3(9) 1_555 1_555 1_555 1_555 yes
C(2) W(1) P(1) C(6) -10.3(8) 1_555 1_555 1_555 1_555 yes
C(2) W(1) P(2) C(24) 81(1) 1_555 1_555 1_555 1_555 yes
C(2) W(1) P(2) C(30) -143(1) 1_555 1_555 1_555 1_555 yes
C(3) W(1) P(1) C(6) -176(1) 1_555 1_555 1_555 1_555 yes
C(3) W(1) P(2) C(24) -61.2(5) 1_555 1_555 1_555 1_555 yes
C(3) W(1) P(2) C(30) 73.6(5) 1_555 1_555 1_555 1_555 yes
C(4) W(1) P(1) C(6) 79.7(8) 1_555 1_555 1_555 1_555 yes
C(4) W(1) P(2) C(24) -150.4(5) 1_555 1_555 1_555 1_555 yes
C(4) W(1) P(2) C(30) -15.6(5) 1_555 1_555 1_555 1_555 yes
C(5) W(1) P(1) C(6) -97.6(8) 1_555 1_555 1_555 1_555 yes
C(5) W(1) P(2) C(24) 26.1(5) 1_555 1_555 1_555 1_555 yes
C(5) W(1) P(2) C(30) 160.9(5) 1_555 1_555 1_555 1_555 yes
C(6) C(7) C(8) C(9) 1(1) 1_555 1_555 1_555 1_555 yes
C(6) C(7) C(12) C(13) -52(1) 1_555 1_555 1_555 1_555 yes
C(6) C(7) C(12) C(14) 69(1) 1_555 1_555 1_555 1_555 yes
C(6) C(7) C(12) C(15) -170.8(9) 1_555 1_555 1_555 1_555 yes
C(6) C(11) C(10) C(9) -3(1) 1_555 1_555 1_555 1_555 yes
C(6) C(11) C(20) C(21) 176.3(10) 1_555 1_555 1_555 1_555 yes
C(6) C(11) C(20) C(22) -62(1) 1_555 1_555 1_555 1_555 yes
C(6) C(11) C(20) C(23) 57(1) 1_555 1_555 1_555 1_555 yes
C(7) C(6) C(11) C(10) 8(1) 1_555 1_555 1_555 1_555 yes
C(7) C(6) C(11) C(20) -162.9(9) 1_555 1_555 1_555 1_555 yes
C(7) C(8) C(9) C(10) 3(1) 1_555 1_555 1_555 1_555 yes
C(7) C(8) C(9) C(16) -174.7(10) 1_555 1_555 1_555 1_555 yes
C(8) C(7) C(6) C(11) -7(1) 1_555 1_555 1_555 1_555 yes
C(8) C(7) C(12) C(13) 126.7(10) 1_555 1_555 1_555 1_555 yes
C(8) C(7) C(12) C(14) -110(1) 1_555 1_555 1_555 1_555 yes
C(8) C(7) C(12) C(15) 8(1) 1_555 1_555 1_555 1_555 yes
C(8) C(9) C(10) C(11) -2(1) 1_555 1_555 1_555 1_555 yes
C(8) C(9) C(16) C(17) 58(1) 1_555 1_555 1_555 1_555 yes
C(8) C(9) C(16) C(18) -53(1) 1_555 1_555 1_555 1_555 yes
C(8) C(9) C(16) C(19) -175(2) 1_555 1_555 1_555 1_555 yes
C(9) C(8) C(7) C(12) -178.2(10) 1_555 1_555 1_555 1_555 yes
C(9) C(10) C(11) C(20) 168(1) 1_555 1_555 1_555 1_555 yes
C(10) C(9) C(16) C(17) -119(1) 1_555 1_555 1_555 1_555 yes
C(10) C(9) C(16) C(18) 128(1) 1_555 1_555 1_555 1_555 yes
C(10) C(9) C(16) C(19) 6(2) 1_555 1_555 1_555 1_555 yes
C(10) C(11) C(20) C(21) 4(1) 1_555 1_555 1_555 1_555 yes
C(10) C(11) C(20) C(22) 126(1) 1_555 1_555 1_555 1_555 yes
C(10) C(11) C(20) C(23) -114(1) 1_555 1_555 1_555 1_555 yes
C(11) C(6) C(7) C(12) 171.9(10) 1_555 1_555 1_555 1_555 yes
C(11) C(10) C(9) C(16) 176(1) 1_555 1_555 1_555 1_555 yes
C(24) P(2) C(30) C(31) 155.9(9) 1_555 1_555 1_555 1_555 yes
C(24) P(2) C(30) C(35) -25(1) 1_555 1_555 1_555 1_555 yes
C(24) C(25) C(26) C(27) 1(1) 1_555 1_555 1_555 1_555 yes
C(24) C(29) C(28) C(27) 1(1) 1_555 1_555 1_555 1_555 yes
C(25) C(24) P(2) C(30) -74.4(10) 1_555 1_555 1_555 1_555 yes
C(25) C(24) C(29) C(28) -1(1) 1_555 1_555 1_555 1_555 yes
C(25) C(26) C(27) C(28) -1(1) 1_555 1_555 1_555 1_555 yes
C(26) C(25) C(24) C(29) 0(1) 1_555 1_555 1_555 1_555 yes
C(26) C(27) C(28) C(29) 0(1) 1_555 1_555 1_555 1_555 yes
C(29) C(24) P(2) C(30) 106(1) 1_555 1_555 1_555 1_555 yes
C(30) C(31) C(32) C(33) 0(1) 1_555 1_555 1_555 1_555 yes
C(30) C(35) C(34) C(33) 0(1) 1_555 1_555 1_555 1_555 yes
C(31) C(30) C(35) C(34) 0(1) 1_555 1_555 1_555 1_555 yes
C(31) C(32) C(33) C(34) 0(1) 1_555 1_555 1_555 1_555 yes
C(32) C(31) C(30) C(35) 0(1) 1_555 1_555 1_555 1_555 yes
C(32) C(33) C(34) C(35) 0(1) 1_555 1_555 1_555 1_555 yes
